data_7104560
loop_
_publ_author_name
'Sathiyendiran, Malaichamy'
'Wu, Jing-Yun'
'Velayudham, Murugesan'
'Lee, Gene-Hsiang'
'Peng, Shie-Ming'
'Lu, Kuang-Lieh'

_publ_section_title
;
 Neutral metallacyclic rotors.
;
_journal_issue 25
_journal_name_full 'Chemical communications (Cambridge, England)'
_journal_page_first 3795
_journal_page_last 3797
_journal_paper_doi 10.1039/b901535c
_journal_volume 34
_journal_year 2009
_chemical_formula_moiety '[Re2(CO)6(C14H6O4)(C14H14N4)] (C3H6O)'
_chemical_formula_sum 'C37 H26 N4 O11 Re2'
_chemical_formula_weight 1075.02
_chemical_name_systematic
;
?
;
_space_group_IT_number 12
_symmetry_cell_setting monoclinic
_symmetry_space_group_name_Hall '-C 2y'
_symmetry_space_group_name_H-M 'C 1 2/m 1'
_atom_sites_solution_hydrogens geom
_atom_sites_solution_primary direct
_atom_sites_solution_secondary difmap
_audit_creation_method SHELXL-97
_cell_angle_alpha 90.00
_cell_angle_beta 98.913(1)
_cell_angle_gamma 90.00
_cell_formula_units_Z 4
_cell_length_a 22.3424(8)
_cell_length_b 20.9297(7)
_cell_length_c 7.9283(3)
_cell_measurement_reflns_used 3062
_cell_measurement_temperature 150(2)
_cell_measurement_theta_max 23.84
_cell_measurement_theta_min 2.60
_cell_volume 3662.7(2)
_computing_cell_refinement 'Bruker SAINT'
_computing_data_collection 'Bruker SMART'
_computing_data_reduction 'Bruker SAINT'
_computing_molecular_graphics 'Bruker SHELXTL'
_computing_publication_material 'Bruker SHELXTL'
_computing_structure_refinement 'SHELXL-97 (Sheldrick, 1997)'
_computing_structure_solution 'SHELXS-97 (Sheldrick, 1990)'
_diffrn_ambient_temperature 150(2)
_diffrn_measured_fraction_theta_full 1.000
_diffrn_measured_fraction_theta_max 1.000
_diffrn_measurement_device_type 'BRUKER SMART ApexCCD area detector'
_diffrn_measurement_method 'omega scans'
_diffrn_radiation_monochromator graphite
_diffrn_radiation_source 'fine-focus sealed tube'
_diffrn_radiation_type MoK\a
_diffrn_radiation_wavelength 0.71073
_diffrn_reflns_av_R_equivalents 0.0561
_diffrn_reflns_av_sigmaI/netI 0.0498
_diffrn_reflns_limit_h_max 28
_diffrn_reflns_limit_h_min -28
_diffrn_reflns_limit_k_max 27
_diffrn_reflns_limit_k_min -23
_diffrn_reflns_limit_l_max 9
_diffrn_reflns_limit_l_min -10
_diffrn_reflns_number 17827
_diffrn_reflns_theta_full 27.50
_diffrn_reflns_theta_max 27.50
_diffrn_reflns_theta_min 1.34
_exptl_absorpt_coefficient_mu 6.670
_exptl_absorpt_correction_T_max 0.6174
_exptl_absorpt_correction_T_min 0.4150
_exptl_absorpt_correction_type multi-scan
_exptl_crystal_colour dark-brown
_exptl_crystal_density_diffrn 1.950
_exptl_crystal_density_method 'not measured'
_exptl_crystal_description block
_exptl_crystal_F_000 2056
_exptl_crystal_size_max 0.16
_exptl_crystal_size_mid 0.12
_exptl_crystal_size_min 0.08
_refine_diff_density_max 1.743
_refine_diff_density_min -1.304
_refine_diff_density_rms 0.230
_refine_ls_extinction_method none
_refine_ls_goodness_of_fit_ref 1.189
_refine_ls_hydrogen_treatment constr
_refine_ls_matrix_type full
_refine_ls_number_parameters 255
_refine_ls_number_reflns 4325
_refine_ls_number_restraints 12
_refine_ls_restrained_S_all 1.190
_refine_ls_R_factor_all 0.0627
_refine_ls_R_factor_gt 0.0460
_refine_ls_shift/su_max 0.017
_refine_ls_shift/su_mean 0.001
_refine_ls_structure_factor_coef Fsqd
_refine_ls_weighting_details 'calc w=1/[\s^2^(Fo^2^)+(0.0571P)^2^+2.4256P] where P=(Fo^2^+2Fc^2^)/3'
_refine_ls_weighting_scheme calc
_refine_ls_wR_factor_gt 0.1081
_refine_ls_wR_factor_ref 0.1224
_reflns_number_gt 3497
_reflns_number_total 4325
_reflns_threshold_expression >2sigma(I)
_cod_data_source_file b901535c.txt
_cod_data_source_block ic10052
_cod_depositor_comments
;
The following automatic conversions were performed:
'_symmetry_cell_setting' value 'Monoclinic' changed to 'monoclinic'
according to '/home/saulius/struct/CIF-dictionaries/cif_core.dic'
dictionary named 'cif_core.dic' version 2.4.1 from 2010-06-29.

Automatic conversion script
Id: cif_fix_enum 1527 2010-12-29 10:47:43Z saulius 
;
_cod_original_sg_symbol_H-M C2/m
_cod_database_code 7104560

loop_
_symmetry_equiv_pos_as_xyz
'x, y, z'
'-x, y, -z'
'x+1/2, y+1/2, z'
'-x+1/2, y+1/2, -z'
'-x, -y, -z'
'x, -y, z'
'-x+1/2, -y+1/2, -z'
'x+1/2, -y+1/2, z'

loop_
_atom_site_label
_atom_site_type_symbol
_atom_site_fract_x
_atom_site_fract_y
_atom_site_fract_z
_atom_site_U_iso_or_equiv
_atom_site_adp_type
_atom_site_occupancy
_atom_site_symmetry_multiplicity
_atom_site_calc_flag
_atom_site_refinement_flags
_atom_site_disorder_assembly
_atom_site_disorder_group
Re1 Re 0.617331(13) 0.205461(13) 0.07316(4) 0.03074(12) Uani 1 1 d . . .
O1 O 0.7009(3) 0.3086(3) -0.0302(9) 0.0495(16) Uani 1 1 d . . .
O2 O 0.5497(3) 0.3189(3) 0.1978(8) 0.0483(15) Uani 1 1 d . . .
O3 O 0.5443(3) 0.2266(3) -0.2852(8) 0.0446(14) Uani 1 1 d . . .
O4 O 0.6697(2) 0.1297(2) 0.0083(7) 0.0382(13) Uani 1 1 d . . .
O5 O 0.5655(2) 0.1299(2) 0.1526(7) 0.0321(12) Uani 1 1 d . . .
N1 N 0.6701(3) 0.1905(3) 0.3274(9) 0.0324(14) Uani 1 1 d . . .
N2 N 0.7453(3) 0.1669(3) 0.5261(9) 0.0351(15) Uani 1 1 d . . .
C1 C 0.6693(3) 0.2681(4) 0.0100(11) 0.0363(18) Uani 1 1 d . . .
C2 C 0.5742(4) 0.2752(4) 0.1511(11) 0.0367(18) Uani 1 1 d . . .
C3 C 0.5712(4) 0.2171(4) -0.1491(13) 0.038(2) Uani 1 1 d . . .
C4 C 0.7154(4) 0.0322(4) -0.0230(13) 0.052(2) Uani 1 1 d . . .
H4A H 0.7487 0.0544 -0.0568 0.063 Uiso 1 1 calc R . .
C5 C 0.6658(3) 0.0685(4) 0.0273(10) 0.0336(17) Uani 1 1 d . . .
C6 C 0.6195(3) 0.0345(3) 0.0948(8) 0.0208(13) Uani 1 1 d . . .
C7 C 0.5718(3) 0.0692(3) 0.1531(8) 0.0245(14) Uani 1 1 d . . .
C8 C 0.5243(3) 0.0333(3) 0.2189(8) 0.0239(14) Uani 1 1 d . . .
C9 C 0.4786(3) 0.0663(4) 0.2817(9) 0.0308(16) Uani 1 1 d . . .
H9A H 0.4786 0.1117 0.2819 0.037 Uiso 1 1 calc R . .
C10 C 0.4330(3) 0.0332(4) 0.3440(9) 0.0316(16) Uani 1 1 d . . .
H10A H 0.4017 0.0559 0.3867 0.038 Uiso 1 1 calc R . .
C11 C 0.7282(3) 0.1765(4) 0.3619(11) 0.0349(18) Uani 1 1 d . . .
H11A H 0.7544 0.1737 0.2786 0.042 Uiso 1 1 calc R . .
C12 C 0.6487(4) 0.1889(4) 0.4798(11) 0.042(2) Uani 1 1 d . . .
H12A H 0.6080 0.1966 0.4958 0.050 Uiso 1 1 calc R . .
C13 C 0.6956(4) 0.1744(4) 0.6046(11) 0.0387(19) Uani 1 1 d . . .
H13A H 0.6941 0.1703 0.7232 0.046 Uiso 1 1 calc R . .
C14 C 0.8029(4) 0.1395(4) 0.6025(12) 0.043(2) Uani 1 1 d . . .
H14A H 0.8133 0.1549 0.7215 0.052 Uiso 1 1 calc R . .
H14B H 0.8350 0.1542 0.5384 0.052 Uiso 1 1 calc R . .
C15 C 0.7529(3) 0.0328(3) 0.5163(9) 0.0347(17) Uani 1 1 d . . .
H15A H 0.7192 0.0553 0.4565 0.042 Uiso 1 1 calc R . .
C16 C 0.8015(3) 0.0663(4) 0.6025(10) 0.0341(17) Uani 1 1 d . . .
C17 C 0.8495(4) 0.0324(4) 0.6936(11) 0.047(2) Uani 1 1 d . . .
H17A H 0.8826 0.0549 0.7564 0.056 Uiso 1 1 calc R . .
O6 O 0.8866(11) 0.0000 0.229(3) 0.122(7) Uiso 0.70 2 d SPD . 1
C18 C 0.9147(15) 0.0473(12) 0.191(5) 0.110(16) Uiso 0.35 1 d PD . 1
C19 C 0.9201(14) 0.1074(12) 0.284(4) 0.062(8) Uiso 0.35 1 d PD . 1
H19A H 0.8860 0.1110 0.3439 0.093 Uiso 0.35 1 d PR . 1
H19B H 0.9569 0.1090 0.3649 0.093 Uiso 0.35 1 d PR . 1
H19C H 0.9195 0.1420 0.2047 0.093 Uiso 0.35 1 d PR . 1
C20 C 0.9679(12) 0.0358(14) 0.100(4) 0.071(9) Uiso 0.35 1 d PD . 1
H20A H 0.9616 -0.0050 0.0447 0.106 Uiso 0.35 1 d PR . 1
H20B H 0.9685 0.0685 0.0152 0.106 Uiso 0.35 1 d PR . 1
H20C H 1.0059 0.0356 0.1754 0.106 Uiso 0.35 1 d PR . 1
O6' O 0.9694(16) 0.0000 0.406(5) 0.078(10) Uiso 0.30 2 d SPD . 2
C18' C 0.941(3) 0.0474(16) 0.346(7) 0.07(2) Uiso 0.15 1 d PD . 2
C19' C 0.892(4) 0.062(4) 0.204(10) 0.100 Uiso 0.15 1 d PD . 2
H19D H 0.8766 0.0223 0.1548 0.150 Uiso 0.15 1 d PR . 2
H19E H 0.8616 0.0833 0.2551 0.150 Uiso 0.15 1 d PR . 2
H19F H 0.9046 0.0885 0.1172 0.150 Uiso 0.15 1 d PR . 2
C20' C 0.962(4) 0.110(2) 0.427(13) 0.14(4) Uiso 0.15 1 d PD . 2
H20D H 1.0000 0.1005 0.5001 0.209 Uiso 0.30 2 d SPR . 2
H20E H 0.9743 0.1363 0.3407 0.209 Uiso 0.15 1 d PR . 2
H20F H 0.9312 0.1311 0.4786 0.209 Uiso 0.15 1 d PR . 2

loop_
_atom_site_aniso_label
_atom_site_aniso_U_11
_atom_site_aniso_U_22
_atom_site_aniso_U_33
_atom_site_aniso_U_23
_atom_site_aniso_U_13
_atom_site_aniso_U_12
Re1 0.03026(17) 0.02356(18) 0.0415(2) 0.00178(14) 0.01527(13) -0.00236(12)
O1 0.050(4) 0.039(3) 0.065(4) 0.006(3) 0.025(3) -0.011(3)
O2 0.042(3) 0.035(3) 0.071(4) -0.008(3) 0.017(3) 0.002(3)
O3 0.045(3) 0.044(4) 0.045(4) 0.000(3) 0.007(3) 0.001(3)
O4 0.038(3) 0.028(3) 0.053(3) 0.002(3) 0.020(3) -0.003(2)
O5 0.029(3) 0.024(3) 0.048(3) -0.001(2) 0.018(2) -0.002(2)
N1 0.034(3) 0.023(3) 0.043(4) -0.001(3) 0.013(3) -0.003(3)
N2 0.037(4) 0.025(3) 0.043(4) -0.002(3) 0.006(3) -0.004(3)
C1 0.030(4) 0.034(4) 0.046(5) 0.000(4) 0.012(4) -0.002(3)
C2 0.031(4) 0.034(4) 0.046(5) 0.003(4) 0.011(4) -0.004(3)
C3 0.030(4) 0.022(4) 0.066(6) -0.007(4) 0.020(4) -0.002(3)
C4 0.040(4) 0.039(5) 0.089(7) 0.006(5) 0.044(5) 0.000(4)
C5 0.028(4) 0.035(4) 0.040(4) 0.003(4) 0.011(3) -0.004(3)
C6 0.019(3) 0.022(3) 0.022(3) 0.003(3) 0.007(3) -0.001(3)
C7 0.020(3) 0.031(4) 0.024(4) 0.002(3) 0.009(3) 0.003(3)
C8 0.022(3) 0.027(4) 0.024(3) 0.000(3) 0.005(3) 0.001(3)
C9 0.030(4) 0.030(4) 0.034(4) 0.005(3) 0.009(3) 0.004(3)
C10 0.022(3) 0.043(4) 0.030(4) 0.000(3) 0.007(3) 0.005(3)
C11 0.037(4) 0.026(4) 0.044(5) 0.001(3) 0.012(4) -0.004(3)
C12 0.041(5) 0.036(4) 0.052(5) 0.005(4) 0.020(4) -0.004(4)
C13 0.052(5) 0.031(4) 0.035(4) -0.001(3) 0.011(4) -0.003(4)
C14 0.040(5) 0.030(4) 0.059(6) -0.006(4) 0.007(4) -0.007(3)
C15 0.031(4) 0.031(4) 0.040(4) 0.002(3) 0.001(3) 0.004(3)
C16 0.032(4) 0.038(5) 0.032(4) -0.007(3) 0.002(3) -0.004(3)
C17 0.033(4) 0.047(5) 0.056(5) 0.000(4) -0.008(4) -0.007(4)

loop_
_atom_type_symbol
_atom_type_description
_atom_type_scat_dispersion_real
_atom_type_scat_dispersion_imag
_atom_type_scat_source
C C 0.0033 0.0016 'International Tables Vol C Tables 4.2.6.8 and 6.1.1.4'
H H 0.0000 0.0000 'International Tables Vol C Tables 4.2.6.8 and 6.1.1.4'
N N 0.0061 0.0033 'International Tables Vol C Tables 4.2.6.8 and 6.1.1.4'
O O 0.0106 0.0060 'International Tables Vol C Tables 4.2.6.8 and 6.1.1.4'
Re Re -1.0185 7.2310 'International Tables Vol C Tables 4.2.6.8 and 6.1.1.4'

loop_
_geom_angle_atom_site_label_1
_geom_angle_atom_site_label_2
_geom_angle_atom_site_label_3
_geom_angle
_geom_angle_site_symmetry_1
_geom_angle_site_symmetry_3
_geom_angle_publ_flag
C1 Re1 C2 85.2(4) . . ?
C1 Re1 C3 86.1(3) . . ?
C2 Re1 C3 88.5(3) . . ?
C1 Re1 O4 94.1(3) . . ?
C2 Re1 O4 174.9(3) . . ?
C3 Re1 O4 96.5(3) . . ?
C1 Re1 O5 175.0(3) . . ?
C2 Re1 O5 98.5(3) . . ?
C3 Re1 O5 97.3(3) . . ?
O4 Re1 O5 81.9(2) . . ?
C1 Re1 N1 94.5(3) . . ?
C2 Re1 N1 92.2(3) . . ?
C3 Re1 N1 179.1(3) . . ?
O4 Re1 N1 82.8(2) . . ?
O5 Re1 N1 82.0(2) . . ?
C5 O4 Re1 132.4(5) . . ?
C7 O5 Re1 132.8(4) . . ?
C11 N1 C12 106.3(7) . . ?
C11 N1 Re1 126.5(6) . . ?
C12 N1 Re1 127.1(6) . . ?
C11 N2 C13 107.6(7) . . ?
C11 N2 C14 125.2(7) . . ?
C13 N2 C14 125.9(7) . . ?
O1 C1 Re1 178.4(7) . . ?
O2 C2 Re1 177.6(7) . . ?
O3 C3 Re1 177.2(7) . . ?
C4 C4 C5 121.6(4) 6 . ?
C4 C4 H4A 119.2 6 . ?
C5 C4 H4A 119.2 . . ?
O4 C5 C6 127.1(7) . . ?
O4 C5 C4 114.7(6) . . ?
C6 C5 C4 118.1(7) . . ?
C7 C6 C5 119.3(6) . . ?
C7 C6 C6 120.7(4) . 6 ?
C5 C6 C6 119.9(4) . 6 ?
O5 C7 C6 126.5(6) . . ?
O5 C7 C8 115.2(6) . . ?
C6 C7 C8 118.3(6) . . ?
C9 C8 C8 119.8(4) . 6 ?
C9 C8 C7 119.2(6) . . ?
C8 C8 C7 120.9(4) 6 . ?
C10 C9 C8 120.2(7) . . ?
C10 C9 H9A 119.9 . . ?
C8 C9 H9A 119.9 . . ?
C9 C10 C10 120.0(4) . 6 ?
C9 C10 H10A 120.0 . . ?
C10 C10 H10A 120.0 6 . ?
N2 C11 N1 111.4(7) . . ?
N2 C11 H11A 124.3 . . ?
N1 C11 H11A 124.3 . . ?
C13 C12 N1 108.1(7) . . ?
C13 C12 H12A 125.9 . . ?
N1 C12 H12A 125.9 . . ?
C12 C13 N2 106.6(7) . . ?
C12 C13 H13A 126.7 . . ?
N2 C13 H13A 126.7 . . ?
N2 C14 C16 112.2(6) . . ?
N2 C14 H14A 109.2 . . ?
C16 C14 H14A 109.2 . . ?
N2 C14 H14B 109.2 . . ?
C16 C14 H14B 109.2 . . ?
H14A C14 H14B 107.9 . . ?
C15 C15 C16 120.5(4) 6 . ?
C15 C15 H15A 119.7 6 . ?
C16 C15 H15A 119.7 . . ?
C15 C16 C17 118.8(7) . . ?
C15 C16 C14 121.5(7) . . ?
C17 C16 C14 119.6(7) . . ?
C17 C17 C16 120.6(5) 6 . ?
C17 C17 H17A 119.7 6 . ?
C16 C17 H17A 119.7 . . ?
C18 O6 C18 107(3) . 6 ?
C18 O6 H19D 54.2 . . ?
C18 O6 H19D 113.6 6 . ?
O6 C18 C19 125(2) . . ?
O6 C18 C20 117(3) . . ?
C19 C18 C20 112(2) . . ?
O6 C18 C18 36.7(16) . 6 ?
C19 C18 C18 149.7(19) . 6 ?
C20 C18 C18 80.8(15) . 6 ?
O6 C18 H19D 37.8 . . ?
C19 C18 H19D 126.6 . . ?
C20 C18 H19D 118.6 . . ?
C18 C18 H19D 58.5 6 . ?
O6 C18 H19E 82.2 . . ?
C19 C18 H19E 54.7 . . ?
C20 C18 H19E 159.3 . . ?
C18 C18 H19E 118.9 6 . ?
H19D C18 H19E 71.9 . . ?
O6 C18 H19F 136.4 . . ?
C19 C18 H19F 64.3 . . ?
C20 C18 H19F 89.0 . . ?
C18 C18 H19F 145.5 6 . ?
H19D C18 H19F 99.9 . . ?
H19E C18 H19F 71.1 . . ?
C18 C19 H19A 108.0 . . ?
C18 C19 H19B 111.4 . . ?
H19A C19 H19B 109.5 . . ?
C18 C19 H19C 108.9 . . ?
H19A C19 H19C 109.5 . . ?
H19B C19 H19C 109.5 . . ?
C18 C19 H19E 66.4 . . ?
H19A C19 H19E 46.4 . . ?
H19B C19 H19E 144.3 . . ?
H19C C19 H19E 104.4 . . ?
C18 C19 H19F 43.2 . . ?
H19A C19 H19F 113.3 . . ?
H19B C19 H19F 135.5 . . ?
H19C C19 H19F 66.9 . . ?
H19E C19 H19F 69.2 . . ?
C18 C19 H20E 123.3 . . ?
H19A C19 H20E 122.4 . . ?
H19B C19 H20E 30.9 . . ?
H19C C19 H20E 78.5 . . ?
H19E C19 H20E 168.8 . . ?
H19F C19 H20E 121.4 . . ?
C20 C20 C18 99.2(15) 6 . ?
C20 C20 H20A 27.1 6 . ?
C18 C20 H20A 106.9 . . ?
C20 C20 H20B 135.5 6 . ?
C18 C20 H20B 108.6 . . ?
H20A C20 H20B 109.5 . . ?
C20 C20 H20C 89.7 6 . ?
C18 C20 H20C 112.9 . . ?
H20A C20 H20C 109.5 . . ?
H20B C20 H20C 109.5 . . ?
C18' O6' C18' 107(5) 6 . ?
O6' C18' C19' 137(4) . . ?
O6' C18' C20' 115(3) . . ?
C19' C18' C20' 107(3) . . ?
O6' C18' C18' 36(2) . 6 ?
C19' C18' C18' 102(3) . 6 ?
C20' C18' C18' 151(3) . 6 ?
O6' C18' H19B 128.3 . . ?
C19' C18' H19B 92.3 . . ?
C20' C18' H19B 18.9 . . ?
C18' C18' H19B 164.3 6 . ?
C18' C19' H19A 74.2 . . ?
C18' C19' H19D 108.5 . . ?
H19A C19' H19D 143.6 . . ?
C18' C19' H19E 105.7 . . ?
H19A C19' H19E 39.8 . . ?
H19D C19' H19E 109.5 . . ?
C18' C19' H19F 114.2 . . ?
H19A C19' H19F 101.5 . . ?
H19D C19' H19F 109.5 . . ?
H19E C19' H19F 109.5 . . ?
C18' C20' C20' 117(4) . 2_756 ?
C18' C20' H19B 62.5 . . ?
C20' C20' H19B 130.6 2_756 . ?
C18' C20' H20D 105.8 . . ?
C20' C20' H20D 11.2 2_756 . ?
H19B C20' H20D 129.4 . . ?
C18' C20' H20E 107.7 . . ?
C20' C20' H20E 95.8 2_756 . ?
H19B C20' H20E 48.4 . . ?
H20D C20' H20E 102.2 . . ?
C18' C20' H20F 113.5 . . ?
C20' C20' H20F 111.9 2_756 . ?
H19B C20' H20F 112.0 . . ?
H20D C20' H20F 117.2 . . ?
H20E C20' H20F 109.5 . . ?

loop_
_geom_bond_atom_site_label_1
_geom_bond_atom_site_label_2
_geom_bond_distance
_geom_bond_site_symmetry_2
_geom_bond_publ_flag
Re1 C1 1.871(8) . ?
Re1 C2 1.903(9) . ?
Re1 C3 1.914(10) . ?
Re1 O4 2.083(5) . ?
Re1 O5 2.113(5) . ?
Re1 N1 2.195(7) . ?
O1 C1 1.178(9) . ?
O2 C2 1.156(10) . ?
O3 C3 1.167(11) . ?
O4 C5 1.293(9) . ?
O5 C7 1.277(8) . ?
N1 C11 1.317(10) . ?
N1 C12 1.367(10) . ?
N2 C11 1.314(10) . ?
N2 C13 1.363(10) . ?
N2 C14 1.453(10) . ?
C4 C4 1.349(17) 6 ?
C4 C5 1.449(10) . ?
C4 H4A 0.9500 . ?
C5 C6 1.428(9) . ?
C6 C7 1.425(8) . ?
C6 C6 1.442(13) 6 ?
C7 C8 1.462(9) . ?
C8 C9 1.386(9) . ?
C8 C8 1.395(14) 6 ?
C9 C10 1.384(10) . ?
C9 H9A 0.9500 . ?
C10 C10 1.391(15) 6 ?
C10 H10A 0.9500 . ?
C11 H11A 0.9500 . ?
C12 C13 1.360(11) . ?
C12 H12A 0.9500 . ?
C13 H13A 0.9500 . ?
C14 C16 1.532(11) . ?
C14 H14A 0.9900 . ?
C14 H14B 0.9900 . ?
C15 C15 1.372(14) 6 ?
C15 C16 1.380(9) . ?
C15 H15A 0.9500 . ?
C16 C17 1.392(11) . ?
C17 C17 1.357(17) 6 ?
C17 H17A 0.9500 . ?
O6 C18 1.236(15) . ?
O6 C18 1.236(15) 6 ?
O6 H19D 0.7589 . ?
C18 C19 1.454(15) . ?
C18 C20 1.502(15) . ?
C18 C18 1.98(5) 6 ?
C18 H19D 1.0036 . ?
C18 H19E 1.5563 . ?
C18 H19F 1.0442 . ?
C19 H19A 0.9600 . ?
C19 H19B 0.9599 . ?
C19 H19C 0.9602 . ?
C19 H19E 1.3867 . ?
C19 H19F 1.3748 . ?
C19 H20E 1.3654 . ?
C20 C20 1.50(6) 6 ?
C20 H20A 0.9599 . ?
C20 H20B 0.9600 . ?
C20 H20C 0.9600 . ?
O6' C18' 1.232(16) 6 ?
O6' C18' 1.232(16) . ?
C18' C19' 1.467(16) . ?
C18' C20' 1.495(16) . ?
C18' C18' 1.98(7) 6 ?
C18' H19B 1.3407 . ?
C19' H19A 1.5331 . ?
C19' H19D 0.9600 . ?
C19' H19E 0.9600 . ?
C19' H19F 0.9600 . ?
C20' C20' 1.91(15) 2_756 ?
C20' H19B 0.4895 . ?
C20' H20D 0.9721 . ?
C20' H20E 0.9600 . ?
C20' H20F 0.9599 . ?
